data_1522271
loop_
_publ_author_name
'Yang, Y.-T.'
'Ibers, J.A.'

_publ_section_title
;
 Synthesis and characterisation of a series of quaternary chalcogenides Ba
 Ln M Q3 (Ln = rare earth, M = coinage metal, Q = Se or Te)
;
_journal_name_full 'Journal of Solid State Chemistry'
_journal_page_first 366
_journal_page_last 371
_journal_volume 147
_journal_year 1999
_chemical_formula_sum 'Ba Cu Te3 Y'
_chemical_name_systematic 'Ba (Y Cu Te3)'
_space_group_IT_number 63
_symmetry_space_group_name_Hall '-C 2c 2'
_symmetry_space_group_name_H-M 'C m c m'
_cell_angle_alpha 90
_cell_angle_beta 90
_cell_angle_gamma 90
_cell_formula_units_Z 4
_cell_length_a 4.401
_cell_length_b 14.706
_cell_length_c 11.287
_cell_volume 730.507
_citation_journal_id_ASTM JSSCBI
_cod_data_source_file Yang_JSSCBI_1999_318.cif
_cod_data_source_block Ba1Cu1Te3Y1
_cod_original_cell_volume 730.5071
_cod_original_formula_sum 'Ba1 Cu1 Te3 Y1'
_cod_database_code 1522271

loop_
_symmetry_equiv_pos_as_xyz
x,y,z
-x,-y,z+1/2
x,-y,-z
-x,y,-z+1/2
-x,-y,-z
x,y,-z-1/2
-x,y,z
x,-y,z-1/2
x+1/2,y+1/2,z
-x+1/2,-y+1/2,z+1/2
x+1/2,-y+1/2,-z
-x+1/2,y+1/2,-z+1/2
-x+1/2,-y+1/2,-z
x+1/2,y+1/2,-z-1/2
-x+1/2,y+1/2,z
x+1/2,-y+1/2,z-1/2

loop_
_atom_site_label
_atom_site_type_symbol
_atom_site_fract_x
_atom_site_fract_y
_atom_site_fract_z
_atom_site_occupancy
_atom_site_U_iso_or_equiv
Cu1 Cu+1 0 0.4673 0.25 1 0.0
Ba1 Ba+2 0 0.74997 0.25 1 0.0
Te1 Te-2 0 0.3622 0.05915 1 0.0
Y1 Y+3 0 0 0 1 0.0
Te2 Te-2 0 0.07094 0.25 1 0.0
